data_2214662
loop_
_publ_author_name
'Ma\/lecki, Jan Grzegorz'
'Kruszynski, Rafal'
'Jarosz, Grzegorz'

_publ_section_title
;
 1,5-Bis[(2-thienyl)methyleneamino]naphthalene
;
_journal_coeditor_code GG3103
_journal_issue 8
_journal_name_full 'Acta Crystallographica Section E'
_journal_page_first o3368
_journal_page_last o3369
_journal_paper_doi 10.1107/S1600536807031406
_journal_volume 63
_journal_year 2007
_chemical_formula_iupac 'C20 H14 N2 S2'
_chemical_formula_moiety 'C20 H14 N2 S2'
_chemical_formula_sum 'C20 H14 N2 S2'
_chemical_formula_weight 346.45
_chemical_name_systematic
;
1,5-Bis[(2-thienyl)methyleneamino]naphthalene
;
_space_group_IT_number 15
_symmetry_cell_setting monoclinic
_symmetry_space_group_name_Hall '-C 2yc'
_symmetry_space_group_name_H-M 'C 1 2/c 1'
_atom_sites_solution_hydrogens geom
_atom_sites_solution_primary direct
_atom_sites_solution_secondary difmap
_audit_creation_method 'SHELXL-97 (Sheldrick, 1997)'
_cell_angle_alpha 90.00
_cell_angle_beta 102.254(3)
_cell_angle_gamma 90.00
_cell_formula_units_Z 4
_cell_length_a 18.4421(6)
_cell_length_b 7.2454(2)
_cell_length_c 13.1885(3)
_cell_measurement_reflns_used 4878
_cell_measurement_temperature 291.0(3)
_cell_measurement_theta_max 20
_cell_measurement_theta_min 3
_cell_volume 1722.10(9)
_computing_cell_refinement 'CrysAlis RED (UNIL IC & Kuma, 2000)'
_computing_data_collection 'CrysAlis CCD (UNIL IC & Kuma, 2000)'
_computing_data_reduction 'CrysAlis RED'
_computing_molecular_graphics
;
XP in SHELXTL/PC (Sheldrick, 1990b) and ORTEP-3 (Version 1.062;
Farrugia, 1997)
;
_computing_publication_material
;
SHELXL97 and PLATON (Spek, 2003)
;
_computing_structure_refinement 'SHELXL97 (Sheldrick, 1997)'
_computing_structure_solution 'SHELXS97 (Sheldrick, 1990a)'
_diffrn_ambient_temperature 291.0(3)
_diffrn_detector_area_resol_mean 1048576
_diffrn_measured_fraction_theta_full 1.00
_diffrn_measured_fraction_theta_max 1.00
_diffrn_measurement_device_type 'Kuma KM-4-CCD'
_diffrn_measurement_method \w
_diffrn_radiation_monochromator graphite
_diffrn_radiation_source 'fine-focus sealed tube'
_diffrn_radiation_type MoK\a
_diffrn_radiation_wavelength 0.71073
_diffrn_reflns_av_R_equivalents 0.0133
_diffrn_reflns_av_sigmaI/netI 0.0094
_diffrn_reflns_limit_h_max 22
_diffrn_reflns_limit_h_min -19
_diffrn_reflns_limit_k_max 8
_diffrn_reflns_limit_k_min -8
_diffrn_reflns_limit_l_max 15
_diffrn_reflns_limit_l_min -15
_diffrn_reflns_number 8325
_diffrn_reflns_theta_full 25.11
_diffrn_reflns_theta_max 25.11
_diffrn_reflns_theta_min 2.26
_diffrn_standards_decay_% 0.03
_diffrn_standards_interval_time 21.0
_diffrn_standards_number 18
_exptl_absorpt_coefficient_mu 0.312
_exptl_absorpt_correction_T_max 0.899
_exptl_absorpt_correction_T_min 0.896
_exptl_absorpt_correction_type numerical
_exptl_absorpt_process_details '(X-RED; Stoe & Cie, 1999)'
_exptl_crystal_colour yellow
_exptl_crystal_density_diffrn 1.336
_exptl_crystal_density_method 'not measured'
_exptl_crystal_description prism
_exptl_crystal_F_000 720
_exptl_crystal_size_max 0.344
_exptl_crystal_size_mid 0.327
_exptl_crystal_size_min 0.322
_refine_diff_density_max 0.173
_refine_diff_density_min -0.282
_refine_ls_extinction_method none
_refine_ls_goodness_of_fit_ref 1.064
_refine_ls_hydrogen_treatment constr
_refine_ls_matrix_type full
_refine_ls_number_parameters 109
_refine_ls_number_reflns 1537
_refine_ls_number_restraints 0
_refine_ls_restrained_S_all 1.064
_refine_ls_R_factor_all 0.0365
_refine_ls_R_factor_gt 0.0311
_refine_ls_shift/su_max 0.001
_refine_ls_shift/su_mean 0.000
_refine_ls_structure_factor_coef Fsqd
_refine_ls_weighting_details 'w=1/[\s^2^(Fo^2^)+(0.0541P)^2^+0.6069P] where P=(Fo^2^+2Fc^2^)/3'
_refine_ls_weighting_scheme calc
_refine_ls_wR_factor_gt 0.0888
_refine_ls_wR_factor_ref 0.0936
_reflns_number_gt 1304
_reflns_number_total 1537
_reflns_threshold_expression I>2\s(I)
_cod_data_source_file gg3103.cif
_cod_data_source_block I
_cod_original_sg_symbol_H-M 'C 2/c'
_cod_database_code 2214662
_cod_database_fobs_code 2214662

loop_
_symmetry_equiv_pos_as_xyz
'x, y, z'
'-x, y, -z+1/2'
'x+1/2, y+1/2, z'
'-x+1/2, y+1/2, -z+1/2'
'-x, -y, -z'
'x, -y, z-1/2'
'-x+1/2, -y+1/2, -z'
'x+1/2, -y+1/2, z-1/2'

loop_
_atom_site_type_symbol
_atom_site_label
_atom_site_fract_x
_atom_site_fract_y
_atom_site_fract_z
_atom_site_U_iso_or_equiv
_atom_site_adp_type
_atom_site_calc_flag
_atom_site_refinement_flags
_atom_site_occupancy
S S1 0.27930(3) 0.44070(7) 0.19522(3) 0.0629(2) Uani d . 1
C C1 0.34513(8) 0.3110(2) 0.15305(12) 0.0483(4) Uani d . 1
C C2 0.34462(9) 0.3484(2) 0.05140(13) 0.0560(4) Uani d . 1
H H2 0.3761 0.2914 0.0145 0.067 Uiso calc R 1
C C3 0.29214(10) 0.4806(3) 0.00872(14) 0.0606(5) Uani d . 1
H H3 0.2849 0.5215 -0.0595 0.073 Uiso calc R 1
C C4 0.25304(10) 0.5426(3) 0.07699(15) 0.0630(5) Uani d . 1
H H4 0.2159 0.6312 0.0613 0.076 Uiso calc R 1
C C5 0.39129(8) 0.1807(2) 0.21898(12) 0.0516(4) Uani d . 1
H H5 0.4241 0.1093 0.1909 0.062 Uiso calc R 1
N N1 0.38947(7) 0.15816(19) 0.31405(10) 0.0516(4) Uani d . 1
C C6 0.43546(8) 0.0198(2) 0.36997(12) 0.0476(4) Uani d . 1
C C7 0.44006(9) -0.1546(2) 0.33209(13) 0.0548(4) Uani d . 1
H H7 0.4114 -0.1865 0.2676 0.066 Uiso calc R 1
C C8 0.47596(8) 0.0675(2) 0.47118(12) 0.0449(4) Uani d . 1
C C9 0.47121(9) 0.2439(2) 0.51517(13) 0.0528(4) Uani d . 1
H H9 0.4395 0.3322 0.4785 0.063 Uiso calc R 1
C C10 0.51237(10) 0.2856(2) 0.61031(13) 0.0573(4) Uani d . 1
H H10 0.5090 0.4028 0.6377 0.069 Uiso calc R 1

loop_
_atom_site_aniso_label
_atom_site_aniso_U_11
_atom_site_aniso_U_22
_atom_site_aniso_U_33
_atom_site_aniso_U_12
_atom_site_aniso_U_13
_atom_site_aniso_U_23
S1 0.0704(3) 0.0683(3) 0.0565(3) 0.0213(2) 0.0283(2) 0.0115(2)
C1 0.0441(8) 0.0543(9) 0.0492(8) 0.0033(7) 0.0157(7) 0.0071(7)
C2 0.0550(9) 0.0648(10) 0.0534(9) 0.0045(8) 0.0233(7) 0.0080(8)
C3 0.0646(11) 0.0676(11) 0.0503(9) 0.0001(9) 0.0136(8) 0.0178(8)
C4 0.0594(11) 0.0608(11) 0.0702(11) 0.0145(8) 0.0172(9) 0.0201(9)
C5 0.0423(8) 0.0597(10) 0.0566(9) 0.0066(7) 0.0190(7) 0.0103(8)
N1 0.0456(7) 0.0581(8) 0.0535(8) 0.0080(6) 0.0161(6) 0.0126(6)
C6 0.0407(8) 0.0543(9) 0.0529(9) 0.0057(7) 0.0211(7) 0.0139(7)
C7 0.0567(9) 0.0591(10) 0.0527(9) 0.0018(8) 0.0207(7) 0.0068(8)
C8 0.0417(8) 0.0468(8) 0.0520(8) 0.0050(6) 0.0228(6) 0.0135(7)
C9 0.0559(9) 0.0477(9) 0.0606(10) 0.0122(7) 0.0255(8) 0.0150(7)
C10 0.0693(11) 0.0476(9) 0.0604(10) 0.0060(8) 0.0259(8) 0.0053(8)

loop_
_atom_type_symbol
_atom_type_description
_atom_type_scat_dispersion_real
_atom_type_scat_dispersion_imag
_atom_type_scat_source
C C 0.0033 0.0016 'International Tables Vol C Tables 4.2.6.8 and 6.1.1.4'
H H 0.0000 0.0000 'International Tables Vol C Tables 4.2.6.8 and 6.1.1.4'
N N 0.0061 0.0033 'International Tables Vol C Tables 4.2.6.8 and 6.1.1.4'
S S 0.1246 0.1234 'International Tables Vol C Tables 4.2.6.8 and 6.1.1.4'

loop_
_geom_angle_atom_site_label_1
_geom_angle_atom_site_label_2
_geom_angle_atom_site_label_3
_geom_angle_site_symmetry_1
_geom_angle_site_symmetry_3
_geom_angle
_geom_angle_publ_flag
C4 S1 C1 . . 91.38(8) no
C2 C1 C5 . . 127.25(15) no
C2 C1 S1 . . 110.54(12) no
C5 C1 S1 . . 122.19(11) no
C1 C2 C3 . . 113.12(15) no
C1 C2 H2 . . 123.4 no
C3 C2 H2 . . 123.4 no
C4 C3 C2 . . 112.62(15) no
C4 C3 H3 . . 123.7 no
C2 C3 H3 . . 123.7 no
C3 C4 S1 . . 112.34(13) no
C3 C4 H4 . . 123.8 no
S1 C4 H4 . . 123.8 no
N1 C5 C1 . . 123.07(14) no
N1 C5 H5 . . 118.5 no
C1 C5 H5 . . 118.5 no
C5 N1 C6 . . 117.80(14) no
C7 C6 N1 . . 122.73(15) no
C7 C6 C8 . . 120.31(14) no
N1 C6 C8 . . 116.93(14) no
C6 C7 C10 . 5_656 120.52(16) no
C6 C7 H7 . . 119.7 no
C10 C7 H7 5_656 . 119.7 no
C9 C8 C8 . 5_656 119.12(19) no
C9 C8 C6 . . 122.48(14) no
C8 C8 C6 5_656 . 118.38(18) no
C10 C9 C8 . . 120.67(15) no
C10 C9 H9 . . 119.7 no
C8 C9 H9 . . 119.7 no
C9 C10 C7 . 5_656 120.90(16) no
C9 C10 H10 . . 119.6 no
C7 C10 H10 5_656 . 119.6 no

loop_
_geom_bond_atom_site_label_1
_geom_bond_atom_site_label_2
_geom_bond_site_symmetry_2
_geom_bond_distance
_geom_bond_publ_flag
S1 C4 . 1.7003(18) no
S1 C1 . 1.7186(16) no
C1 C2 . 1.366(2) no
C1 C5 . 1.434(2) no
C2 C3 . 1.393(2) no
C2 H2 . 0.9300 no
C3 C4 . 1.344(3) no
C3 H3 . 0.9300 no
C4 H4 . 0.9300 no
C5 N1 . 1.272(2) no
C5 H5 . 0.9300 no
N1 C6 . 1.4151(19) no
C6 C7 . 1.368(2) no
C6 C8 . 1.427(2) no
C7 C10 5_656 1.402(2) no
C7 H7 . 0.9300 no
C8 C9 . 1.414(2) no
C8 C8 5_656 1.427(3) no
C9 C10 . 1.356(2) no
C9 H9 . 0.9300 no
C10 C7 5_656 1.402(2) no
C10 H10 . 0.9300 no

loop_
_geom_hbond_atom_site_label_D
_geom_hbond_atom_site_label_H
_geom_hbond_atom_site_label_A
_geom_hbond_site_symmetry_A
_geom_hbond_distance_DH
_geom_hbond_distance_HA
_geom_hbond_distance_DA
_geom_hbond_angle_DHA
C9 H9 N1 . 0.93 2.51 2.828(2) 100
C2 H2 Cg1 4_554 0.93 2.78 3.7015(18) 173

loop_
_geom_torsion_atom_site_label_1
_geom_torsion_atom_site_label_2
_geom_torsion_atom_site_label_3
_geom_torsion_atom_site_label_4
_geom_torsion
_geom_torsion_publ_flag
C2 C1 C5 N1 178.01(17) yes
C1 C5 N1 C6 177.37(15) yes
C5 N1 C6 C7 -46.7(2) yes
